data_7122708
loop_
_publ_author_name
'Simler, Thomas'
'Feuerstein, Thomas J.'
'Yadav, Ravi'
'Gamer, Michael T.'
'Roesky, Peter W.'

_publ_section_title
;
 Access to divalent lanthanide NHC complexes by redox-transmetallation
 from silver and CO2 insertion reactions
;
_journal_name_full 'Chemical Communications'
_journal_paper_doi 10.1039/C8CC08120D
_journal_year 2019
_chemical_formula_moiety 'C60 H80 Eu N4 O8, 2(I), 2(C4 H8 O)'
_chemical_formula_sum 'C68 H96 Eu I2 N4 O10'
_chemical_formula_weight 1535.24
_space_group_crystal_system monoclinic
_space_group_IT_number 14
_space_group_name_Hall '-P 2ybc'
_space_group_name_H-M_alt 'P 1 21/c 1'
_symmetry_space_group_name_Hall '-P 2ybc'
_symmetry_space_group_name_H-M 'P 1 21/c 1'
_atom_sites_solution_hydrogens geom
_atom_sites_solution_primary dual
_audit_creation_date 2018-11-16
_audit_creation_method
;
Olex2 1.2
(compiled 2018.05.29 svn.r3508 for OlexSys, GUI svn.r5506)
;
_audit_update_record
;
2018-11-16 deposited with the CCDC.
2018-11-20 downloaded from the CCDC.
;
_cell_angle_alpha 90
_cell_angle_beta 100.780(6)
_cell_angle_gamma 90
_cell_formula_units_Z 2
_cell_length_a 8.7081(6)
_cell_length_b 24.238(3)
_cell_length_c 16.4401(12)
_cell_measurement_reflns_used 15551
_cell_measurement_temperature 100
_cell_measurement_theta_max 28.04
_cell_measurement_theta_min 2.38
_cell_volume 3408.7(5)
_computing_cell_refinement
;
X-Area Recipe 1.33.0.0 (STOE, 2015)
PLATON (A.L.Spek, 2009)
;
_computing_data_collection
;
X-Area WinXpose 2.0.22.0 (STOE, 2016)
;
_computing_data_reduction
;
X-Area Integrate 1.73.1.0 (STOE, 2018)
X-Area LANA 1.73.2.0 (STOE, 2018)
PLATON (A.L.Spek, 2009)
;
_computing_molecular_graphics 'Diamond 4, Olex2 (Dolomanov et al., 2009)'
_computing_publication_material
;
STOE & Cie GmbH, X-Area, software package for collecting single-crystal or
multi-domain crystal data on STOE area-detector diffractometers, for image 
processing, for the correction and scaling of reflection intensities and 
for outlier rejection, version 1.84, Darmstadt 2018
MS Word (Microsoft)
Olex2 (Dolomanov et al., 2009)
;
_computing_structure_refinement 'SHELXL-2018/3 (Sheldrick, 2015)'
_computing_structure_solution 'SHELXS-2018/3 (Sheldrick, 2015)'
_diffrn_ambient_temperature 100
_diffrn_detector Pilatus200K
_diffrn_detector_area_resol_mean 5.81
_diffrn_detector_type 'DECTRIS PILATUS 200K'
_diffrn_measured_fraction_theta_full 0.986
_diffrn_measured_fraction_theta_max 0.842
_diffrn_measurement_details
;
 428 frames, detector distance = 60 mm
;
_diffrn_measurement_device 'Eulerian 4-circle diffractometer'
_diffrn_measurement_device_type 'STOE STADIVARI'
_diffrn_measurement_method 'rotation method, \w scans'
_diffrn_radiation_collimation '0.5 mm diameter, monocapillary'
_diffrn_radiation_monochromator 'plane graphite'
_diffrn_radiation_polarisn_norm 0
_diffrn_radiation_probe x-ray
_diffrn_radiation_type MoK\a
_diffrn_radiation_wavelength 0.71073
_diffrn_reflns_av_R_equivalents 0.0866
_diffrn_reflns_av_unetI/netI 0.1044
_diffrn_reflns_Laue_measured_fraction_full 0.986
_diffrn_reflns_Laue_measured_fraction_max 0.842
_diffrn_reflns_limit_h_max 12
_diffrn_reflns_limit_h_min -11
_diffrn_reflns_limit_k_max 31
_diffrn_reflns_limit_k_min -32
_diffrn_reflns_limit_l_max 21
_diffrn_reflns_limit_l_min -22
_diffrn_reflns_number 15730
_diffrn_reflns_point_group_measured_fraction_full 0.986
_diffrn_reflns_point_group_measured_fraction_max 0.842
_diffrn_reflns_theta_full 26.000
_diffrn_reflns_theta_max 29.566
_diffrn_reflns_theta_min 2.381
_diffrn_source 'Mo Genix 3D HF'
_diffrn_source_current 1.000
_diffrn_source_power 0.050
_diffrn_source_voltage 50
_exptl_absorpt_coefficient_mu 1.88
_exptl_absorpt_correction_T_max 1.0000
_exptl_absorpt_correction_T_min 0.4240
_exptl_absorpt_correction_type multi-scan
_exptl_absorpt_process_details
;
STOE LANA, absorption correction by scaling of reflection intensities.
J. Koziskova, F. Hahn, J. Richter, J. Kozisek, "Comparison of different
absorption corrections on the model structure of tetrakis(\m~2~-acetato)-
diaqua-di-copper(II)", Acta Chimica Slovaca, vol. 9, no. 2, 2016, pp. 136 - 140.
;
_exptl_crystal_colour yellow
_exptl_crystal_colour_primary yellow
_exptl_crystal_density_diffrn 1.496
_exptl_crystal_density_method 'not measured'
_exptl_crystal_description plate
_exptl_crystal_F_000 1562
_exptl_crystal_size_max 0.277
_exptl_crystal_size_mid 0.144
_exptl_crystal_size_min 0.022
_refine_diff_density_max 3.914
_refine_diff_density_min -2.880
_refine_diff_density_rms 0.274
_refine_ls_extinction_method none
_refine_ls_goodness_of_fit_ref 1.061
_refine_ls_hydrogen_treatment constr
_refine_ls_matrix_type full
_refine_ls_number_parameters 454
_refine_ls_number_reflns 8042
_refine_ls_number_restraints 115
_refine_ls_restrained_S_all 1.054
_refine_ls_R_factor_all 0.1514
_refine_ls_R_factor_gt 0.0864
_refine_ls_shift/su_max 0.001
_refine_ls_shift/su_mean 0.000
_refine_ls_structure_factor_coef Fsqd
_refine_ls_weighting_details 'w=1/[\s^2^(Fo^2^)+(0.1432P)^2^+28.8525P] where P=(Fo^2^+2Fc^2^)/3'
_refine_ls_weighting_scheme calc
_refine_ls_wR_factor_gt 0.2148
_refine_ls_wR_factor_ref 0.2802
_reflns_Friedel_coverage 0.000
_reflns_number_gt 4798
_reflns_number_total 8042
_reflns_threshold_expression 'I > 2\s(I)'
_cod_data_source_file c8cc08120d2.cif
_cod_data_source_block txs191-co2
_cod_database_code 7122708
_shelx_shelxl_version_number 2018/3
_shelx_space_group_comment
;
The symmetry employed for this shelxl refinement is uniquely defined
by the following loop, which should always be used as a source of
symmetry information in preference to the above space-group names.
They are only intended as comments.
;
_shelx_estimated_absorpt_t_max 0.960
_shelx_estimated_absorpt_t_min 0.623
_olex2_refinement_description
;
1. Fixed Uiso
 At 1.2 times of:
  All C(H) groups, All C(H,H) groups, All C(H,H,H,H) groups
 At 1.5 times of:
  All C(H,H,H) groups
2. Restrained distances
 H10B-H31D
 2.1 with sigma of 0.01
3. Rigid body (RIGU) restrains
 O4A, C27A, C28A, C29A, C30A
 with sigma for 1-2 distances of 0.002 and sigma for 1-3 distances of 0.002
 O4B, C27B, C28B, C29B, C30B
 with sigma for 1-2 distances of 0.002 and sigma for 1-3 distances of 0.002
 O6, C31A, C34A
 with sigma for 1-2 distances of 0.002 and sigma for 1-3 distances of 0.002
 C5, C6, C8, C9, C11, C12
 with sigma for 1-2 distances of 0.002 and sigma for 1-3 distances of 0.002
 O6, C31B, C34B
 with sigma for 1-2 distances of 0.002 and sigma for 1-3 distances of 0.002
4. Others
 Fixed Sof: O4A(0.5) O4B(0.5) C27A(0.5) H27A(0.5) H27B(0.5) C27B(0.5)
 H27C(0.5) H27D(0.5) C28A(0.5) H28A(0.5) H28B(0.5) C28B(0.5) H28C(0.5)
 H28D(0.5) C29A(0.5) H29A(0.5) H29B(0.5) C29B(0.5) H29C(0.5) H29D(0.5)
 C30A(0.5) H30A(0.5) H30B(0.5) C30B(0.5) H30C(0.5) H30D(0.5) C31A(0.6)
 H31A(0.6) H31B(0.6) C31B(0.4) H31C(0.4) H31D(0.4) H32A(0.6) H32B(0.6)
 H32C(0.4) H32D(0.4) H33A(0.6) H33B(0.6) H33C(0.4) H33D(0.4) C34A(0.6)
 H34A(0.6) H34B(0.6) C34B(0.4) H34C(0.4) H34D(0.4)
5.a Secondary CH2 refined with riding coordinates:
 C23(H23A,H23B), C24(H24A,H24B), C25(H25A,H25B), C26(H26A,H26B), C27A(H27A,
 H27B), C27B(H27C,H27D), C28A(H28A,H28B), C28B(H28C,H28D), C29A(H29A,H29B),
 C29B(H29C,H29D), C30A(H30A,H30B), C30B(H30C,H30D), C31A(H31A,H31B), C31B(H31C,
 H31D), C32(H32A,H32B), C32(H32C,H32D), C33(H33A,H33B), C33(H33C,H33D),
 C34A(H34A,H34B), C34B(H34C,H34D)
5.b Aromatic/amide H refined with riding coordinates:
 C3(H3), C4(H4), C8(H8), C11(H11), C17(H17), C20(H20)
5.c Idealised Me refined as rotating group:
 C7(H7A,H7B,H7C), C10(H10A,H10B,H10C), C13(H13A,H13B,H13C), C16(H16A,H16B,
 H16C), C19(H19A,H19B,H19C), C22(H22A,H22B,H22C)
;
_olex2_submission_special_instructions 'No special instructions were received'

loop_
_space_group_symop_operation_xyz
'x, y, z'
'-x, y+1/2, -z+1/2'
'-x, -y, -z'
'x, -y-1/2, z-1/2'

loop_
_atom_site_label
_atom_site_type_symbol
_atom_site_fract_x
_atom_site_fract_y
_atom_site_fract_z
_atom_site_U_iso_or_equiv
_atom_site_adp_type
_atom_site_occupancy
_atom_site_site_symmetry_order
_atom_site_calc_flag
_atom_site_refinement_flags_posn
_atom_site_refinement_flags_adp
_atom_site_refinement_flags_occupancy
_atom_site_disorder_assembly
_atom_site_disorder_group
Eu Eu 0.500000 0.500000 0.500000 0.0287(2) Uani 1 2 d S T P . .
O1 O 0.6829(9) 0.5949(3) 0.5097(5) 0.0369(17) Uani 1 1 d . . . . .
O2 O 0.4272(9) 0.6038(3) 0.4640(5) 0.0397(18) Uani 1 1 d . . . . .
O3 O 0.3450(10) 0.5018(3) 0.3515(4) 0.0400(19) Uani 1 1 d . . . . .
O4A O 0.274(4) 0.5247(19) 0.5719(17) 0.049(7) Uani 0.5 1 d . U . A 1
O4B O 0.307(3) 0.5225(17) 0.5956(18) 0.038(5) Uani 0.5 1 d . U . A 2
N1 N 0.6443(10) 0.7167(4) 0.5436(5) 0.0303(19) Uani 1 1 d . . . . .
N2 N 0.5134(10) 0.7177(4) 0.4192(5) 0.0309(19) Uani 1 1 d . . . . .
C1 C 0.5634(12) 0.6226(4) 0.4853(6) 0.029(2) Uani 1 1 d . . . . .
C2 C 0.5772(11) 0.6845(5) 0.4823(6) 0.027(2) Uani 1 1 d . . . . .
C3 C 0.6234(12) 0.7719(4) 0.5195(7) 0.031(2) Uani 1 1 d . . . . .
H3 H 0.659172 0.803492 0.551689 0.037 Uiso 1 1 calc R . . . .
C4 C 0.5424(12) 0.7711(4) 0.4416(7) 0.030(2) Uani 1 1 d . . . . .
H4 H 0.510896 0.802512 0.407978 0.036 Uiso 1 1 calc R . . . .
C5 C 0.4385(11) 0.6991(4) 0.3379(5) 0.0251(18) Uani 1 1 d . U . . .
C6 C 0.2759(12) 0.7035(5) 0.3138(6) 0.030(2) Uani 1 1 d . U . . .
C7 C 0.1819(13) 0.7213(6) 0.3762(7) 0.042(3) Uani 1 1 d . . . . .
H7A H 0.203478 0.696714 0.424374 0.062 Uiso 1 1 calc GR . . . .
H7B H 0.070478 0.719638 0.351664 0.062 Uiso 1 1 calc GR . . . .
H7C H 0.210119 0.759188 0.393719 0.062 Uiso 1 1 calc GR . . . .
C8 C 0.2140(14) 0.6891(5) 0.2328(6) 0.037(2) Uani 1 1 d . U . . .
H8 H 0.104262 0.692440 0.214608 0.044 Uiso 1 1 calc R . . . .
C9 C 0.3020(16) 0.6701(5) 0.1768(7) 0.042(2) Uani 1 1 d . U . . .
C10 C 0.229(2) 0.6563(6) 0.0887(7) 0.057(4) Uani 1 1 d . . . . .
H10A H 0.289440 0.673584 0.050975 0.085 Uiso 1 1 calc GR . . . .
H10B H 0.121340 0.670199 0.076747 0.085 Uiso 1 1 calc DGR . . . .
H10C H 0.228395 0.616215 0.081167 0.085 Uiso 1 1 calc GR . . . .
C11 C 0.4647(15) 0.6658(4) 0.2041(6) 0.037(2) Uani 1 1 d . U . . .
H11 H 0.527329 0.652378 0.166862 0.044 Uiso 1 1 calc R . . . .
C12 C 0.5377(13) 0.6809(4) 0.2852(6) 0.032(2) Uani 1 1 d . U . . .
C13 C 0.7107(13) 0.6776(5) 0.3113(8) 0.039(3) Uani 1 1 d . . . . .
H13A H 0.752262 0.714231 0.328233 0.059 Uiso 1 1 calc GR . . . .
H13B H 0.756897 0.664386 0.264898 0.059 Uiso 1 1 calc GR . . . .
H13C H 0.736778 0.651933 0.357926 0.059 Uiso 1 1 calc GR . . . .
C14 C 0.7124(10) 0.7005(4) 0.6285(6) 0.0223(18) Uani 1 1 d . . . . .
C15 C 0.6111(12) 0.6895(4) 0.6800(6) 0.029(2) Uani 1 1 d . . . . .
C16 C 0.4360(12) 0.6910(5) 0.6536(6) 0.031(2) Uani 1 1 d . . . . .
H16A H 0.404547 0.726383 0.626836 0.047 Uiso 1 1 calc GR . . . .
H16B H 0.387111 0.686654 0.702327 0.047 Uiso 1 1 calc GR . . . .
H16C H 0.402305 0.660868 0.614569 0.047 Uiso 1 1 calc GR . . . .
C17 C 0.6790(11) 0.6753(4) 0.7622(6) 0.028(2) Uani 1 1 d . . . . .
H17 H 0.612911 0.666137 0.800120 0.033 Uiso 1 1 calc R . . . .
C18 C 0.8375(12) 0.6744(5) 0.7885(6) 0.031(2) Uani 1 1 d . . . . .
C19 C 0.9053(12) 0.6602(5) 0.8785(6) 0.034(2) Uani 1 1 d . . . . .
H19A H 0.911274 0.693704 0.912366 0.051 Uiso 1 1 calc GR . . . .
H19B H 1.010225 0.644655 0.882225 0.051 Uiso 1 1 calc GR . . . .
H19C H 0.837772 0.633135 0.898831 0.051 Uiso 1 1 calc GR . . . .
C20 C 0.9343(11) 0.6854(5) 0.7336(6) 0.031(2) Uani 1 1 d . . . . .
H20 H 1.044298 0.684163 0.752342 0.037 Uiso 1 1 calc R . . . .
C21 C 0.8753(11) 0.6985(4) 0.6504(6) 0.028(2) Uani 1 1 d . . . . .
C22 C 0.9789(13) 0.7085(6) 0.5882(7) 0.047(3) Uani 1 1 d . . . . .
H22A H 0.957300 0.680702 0.544244 0.070 Uiso 1 1 calc GR . . . .
H22B H 1.088672 0.705968 0.615701 0.070 Uiso 1 1 calc GR . . . .
H22C H 0.958167 0.745349 0.564124 0.070 Uiso 1 1 calc GR . . . .
C23 C 0.3308(14) 0.4492(5) 0.3057(7) 0.035(2) Uani 1 1 d . . . . .
H23A H 0.261336 0.423362 0.328384 0.042 Uiso 1 1 calc R . . . .
H23B H 0.434498 0.431639 0.309139 0.042 Uiso 1 1 calc R . . . .
C24 C 0.2619(16) 0.4643(5) 0.2176(7) 0.045(3) Uani 1 1 d . . . . .
H24A H 0.146792 0.459988 0.206757 0.055 Uiso 1 1 calc R . . . .
H24B H 0.305809 0.440881 0.178266 0.055 Uiso 1 1 calc R . . . .
C25 C 0.3074(17) 0.5251(5) 0.2094(7) 0.046(3) Uani 1 1 d . . . . .
H25A H 0.234088 0.544034 0.164887 0.056 Uiso 1 1 calc R . . . .
H25B H 0.415265 0.528653 0.198911 0.056 Uiso 1 1 calc R . . . .
C26 C 0.2939(18) 0.5474(5) 0.2958(7) 0.046(3) Uani 1 1 d . . . . .
H26A H 0.361804 0.580010 0.310343 0.055 Uiso 1 1 calc R . . . .
H26B H 0.184611 0.557719 0.297692 0.055 Uiso 1 1 calc R . . . .
C27A C 0.246(4) 0.495(2) 0.644(2) 0.054(8) Uani 0.5 1 d . U . A 1
H27A H 0.326577 0.504235 0.693331 0.065 Uiso 0.5 1 calc R . . A 1
H27B H 0.246608 0.454688 0.634833 0.065 Uiso 0.5 1 calc R . . A 1
C27B C 0.291(4) 0.4875(19) 0.663(3) 0.054(8) Uani 0.5 1 d . U . A 2
H27C H 0.340132 0.504145 0.716346 0.064 Uiso 0.5 1 calc R . . A 2
H27D H 0.338988 0.450975 0.657322 0.064 Uiso 0.5 1 calc R . . A 2
C28A C 0.085(4) 0.5153(18) 0.654(2) 0.054(7) Uani 0.5 1 d . U . A 1
H28A H 0.002560 0.489352 0.627644 0.065 Uiso 0.5 1 calc R . . A 1
H28B H 0.078802 0.518519 0.713678 0.065 Uiso 0.5 1 calc R . . A 1
C28B C 0.113(4) 0.4823(19) 0.656(3) 0.080(11) Uani 0.5 1 d . U . A 2
H28C H 0.069932 0.453029 0.616571 0.096 Uiso 0.5 1 calc R . . A 2
H28D H 0.086301 0.474017 0.710862 0.096 Uiso 0.5 1 calc R . . A 2
C29A C 0.064(3) 0.5715(16) 0.6123(16) 0.052(7) Uani 0.5 1 d . U . A 1
H29A H 0.109044 0.601090 0.651007 0.063 Uiso 0.5 1 calc R . . A 1
H29B H -0.048307 0.579592 0.591890 0.063 Uiso 0.5 1 calc R . . A 1
C29B C 0.054(3) 0.5372(19) 0.626(2) 0.059(8) Uani 0.5 1 d . U . A 2
H29C H -0.053782 0.534740 0.594121 0.071 Uiso 0.5 1 calc R . . A 2
H29D H 0.056027 0.563221 0.672804 0.071 Uiso 0.5 1 calc R . . A 2
C30A C 0.153(4) 0.5667(15) 0.5388(17) 0.048(7) Uani 0.5 1 d . U . A 1
H30A H 0.083863 0.553662 0.487723 0.058 Uiso 0.5 1 calc R . . A 1
H30B H 0.201267 0.602232 0.527665 0.058 Uiso 0.5 1 calc R . . A 1
C30B C 0.161(3) 0.5538(15) 0.575(2) 0.053(7) Uani 0.5 1 d . U . A 2
H30C H 0.183928 0.593669 0.582311 0.064 Uiso 0.5 1 calc R . . A 2
H30D H 0.113888 0.547466 0.515866 0.064 Uiso 0.5 1 calc R . . A 2
I I 0.32424(8) 0.60065(3) 0.84539(4) 0.0365(2) Uani 1 1 d . . . . .
O6 O -0.2637(12) 0.6093(4) 0.1030(6) 0.058(3) Uani 1 1 d . U . . .
C31A C -0.143(2) 0.5736(9) 0.1455(12) 0.038(4) Uani 0.6 1 d . U . B 1
H31A H -0.181010 0.551991 0.188896 0.045 Uiso 0.6 1 calc R . . B 1
H31B H -0.050163 0.595134 0.171579 0.045 Uiso 0.6 1 calc R . . B 1
C31B C -0.132(4) 0.5964(15) 0.109(3) 0.059(9) Uani 0.4 1 d . U . B 2
H31C H -0.080192 0.599829 0.167772 0.070 Uiso 0.4 1 calc R . . B 2
H31D H -0.080174 0.622833 0.076762 0.070 Uiso 0.4 1 calc DR . . B 2
C32 C -0.1035(16) 0.5357(7) 0.0784(10) 0.059(4) Uani 1 1 d . . . . .
H32A H -0.068348 0.499068 0.101225 0.071 Uiso 0.6 1 calc R . . B 1
H32B H -0.021140 0.551993 0.051707 0.071 Uiso 0.6 1 calc R . . B 1
H32C H -0.012022 0.533336 0.050728 0.071 Uiso 0.4 1 calc R . . B 2
H32D H -0.094066 0.508135 0.123497 0.071 Uiso 0.4 1 calc R . . B 2
C33 C -0.2602(17) 0.5315(6) 0.0170(7) 0.052(3) Uani 1 1 d . . . . .
H33A H -0.245642 0.537126 -0.040707 0.063 Uiso 0.6 1 calc R . . B 1
H33B H -0.310678 0.495313 0.021322 0.063 Uiso 0.6 1 calc R . . B 1
H33C H -0.290249 0.492637 0.004250 0.063 Uiso 0.4 1 calc R . . B 2
H33D H -0.256786 0.551533 -0.035105 0.063 Uiso 0.4 1 calc R . . B 2
C34A C -0.346(3) 0.5738(12) 0.0425(14) 0.046(5) Uani 0.6 1 d . U . B 1
H34A H -0.434276 0.557427 0.064510 0.055 Uiso 0.6 1 calc R . . B 1
H34B H -0.391552 0.596120 -0.006601 0.055 Uiso 0.6 1 calc R . . B 1
C34B C -0.376(4) 0.5611(16) 0.070(2) 0.039(6) Uani 0.4 1 d . U . B 2
H34C H -0.474315 0.574205 0.034304 0.046 Uiso 0.4 1 calc R . . B 2
H34D H -0.400792 0.537372 0.114587 0.046 Uiso 0.4 1 calc R . . B 2

loop_
_atom_site_aniso_label
_atom_site_aniso_U_11
_atom_site_aniso_U_22
_atom_site_aniso_U_33
_atom_site_aniso_U_23
_atom_site_aniso_U_13
_atom_site_aniso_U_12
Eu 0.0336(4) 0.0320(4) 0.0222(3) -0.0003(3) 0.0094(3) 0.0024(3)
O1 0.032(4) 0.036(4) 0.041(4) 0.001(3) 0.004(3) -0.004(3)
O2 0.036(4) 0.036(4) 0.044(5) 0.005(4) -0.003(3) -0.002(3)
O3 0.060(5) 0.042(4) 0.019(4) -0.004(3) 0.009(3) -0.010(4)
O4A 0.056(15) 0.060(12) 0.038(14) -0.007(12) 0.027(12) 0.002(12)
O4B 0.023(7) 0.051(11) 0.038(13) -0.016(10) 0.004(8) 0.002(7)
N1 0.029(4) 0.040(5) 0.021(4) -0.002(4) 0.004(3) 0.001(4)
N2 0.033(4) 0.039(5) 0.020(4) 0.003(4) 0.003(3) -0.004(4)
C1 0.040(6) 0.030(5) 0.018(4) -0.006(4) 0.004(4) -0.003(5)
C2 0.020(4) 0.043(6) 0.019(4) -0.001(4) 0.006(3) 0.007(4)
C3 0.030(5) 0.028(5) 0.038(6) -0.002(4) 0.014(4) -0.010(4)
C4 0.030(5) 0.024(5) 0.038(6) 0.007(4) 0.012(4) -0.001(4)
C5 0.032(3) 0.027(5) 0.014(3) -0.002(3) 0.001(3) 0.005(3)
C6 0.032(3) 0.036(5) 0.016(3) 0.008(3) -0.011(3) 0.003(4)
C7 0.030(5) 0.061(8) 0.032(6) 0.009(5) 0.004(4) 0.004(5)
C8 0.047(5) 0.036(6) 0.022(4) 0.000(4) -0.011(3) -0.002(4)
C9 0.067(5) 0.032(6) 0.026(4) -0.001(4) 0.003(3) -0.009(5)
C10 0.098(11) 0.040(7) 0.027(6) 0.004(5) -0.001(6) 0.000(7)
C11 0.067(5) 0.029(5) 0.016(3) 0.001(4) 0.013(3) 0.001(4)
C12 0.048(4) 0.030(5) 0.019(4) 0.002(3) 0.012(3) 0.004(4)
C13 0.042(6) 0.039(6) 0.043(6) 0.000(5) 0.025(5) -0.001(5)
C14 0.023(4) 0.022(4) 0.022(4) -0.002(4) 0.002(3) 0.003(4)
C15 0.039(5) 0.021(5) 0.026(5) 0.001(4) 0.001(4) 0.002(4)
C16 0.033(5) 0.042(6) 0.020(4) 0.001(4) 0.006(4) 0.002(5)
C17 0.027(5) 0.033(5) 0.025(5) -0.007(4) 0.012(4) -0.003(4)
C18 0.035(5) 0.041(6) 0.018(4) 0.013(4) 0.006(4) 0.002(5)
C19 0.033(5) 0.046(7) 0.023(5) -0.002(5) 0.007(4) -0.009(5)
C20 0.021(4) 0.049(7) 0.023(5) 0.003(4) 0.002(4) 0.004(4)
C21 0.028(5) 0.029(5) 0.031(5) -0.003(4) 0.015(4) -0.005(4)
C22 0.035(6) 0.082(10) 0.025(5) -0.002(6) 0.009(4) -0.010(6)
C23 0.043(6) 0.033(6) 0.028(5) -0.006(5) 0.007(4) 0.000(5)
C24 0.055(7) 0.044(7) 0.032(6) -0.007(5) -0.005(5) 0.003(6)
C25 0.075(9) 0.042(7) 0.023(5) 0.005(5) 0.011(5) -0.003(7)
C26 0.080(9) 0.029(6) 0.027(6) 0.009(5) 0.005(6) 0.000(6)
C27A 0.060(16) 0.069(17) 0.042(15) -0.002(12) 0.029(13) 0.005(12)
C27B 0.041(10) 0.068(19) 0.055(16) 0.001(13) 0.016(11) 0.010(11)
C28A 0.049(14) 0.077(18) 0.041(14) 0.000(11) 0.021(11) -0.002(11)
C28B 0.046(11) 0.10(2) 0.11(3) 0.034(19) 0.037(13) 0.015(12)
C29A 0.046(13) 0.086(17) 0.032(11) 0.005(11) 0.023(10) 0.008(12)
C29B 0.027(9) 0.08(2) 0.07(2) 0.010(15) 0.016(11) 0.003(11)
C30A 0.051(13) 0.071(17) 0.031(11) -0.008(10) 0.024(9) 0.003(11)
C30B 0.027(9) 0.071(16) 0.065(17) 0.008(13) 0.017(10) 0.010(9)
I 0.0315(4) 0.0464(5) 0.0316(4) -0.0012(3) 0.0057(3) -0.0050(3)
O6 0.063(5) 0.052(5) 0.050(5) -0.011(4) -0.017(4) 0.007(4)
C31A 0.045(8) 0.041(10) 0.027(8) -0.001(7) 0.005(6) -0.002(7)
C31B 0.061(6) 0.044(17) 0.06(2) -0.023(17) -0.017(8) 0.000(7)
C32 0.042(7) 0.060(9) 0.077(10) -0.026(8) 0.012(7) -0.005(7)
C33 0.066(8) 0.068(9) 0.022(6) 0.000(6) 0.004(5) -0.006(7)
C34A 0.047(11) 0.064(14) 0.025(9) -0.009(9) 0.004(7) -0.002(9)
C34B 0.045(11) 0.047(12) 0.025(15) 0.004(12) 0.009(12) 0.005(9)

loop_
_atom_type_symbol
_atom_type_description
_atom_type_scat_dispersion_real
_atom_type_scat_dispersion_imag
_atom_type_scat_source
C C 0.0033 0.0016 'International Tables Vol C Tables 4.2.6.8 and 6.1.1.4'
H H 0.0000 0.0000 'International Tables Vol C Tables 4.2.6.8 and 6.1.1.4'
Eu Eu -0.1578 3.6682 'International Tables Vol C Tables 4.2.6.8 and 6.1.1.4'
I I -0.4742 1.8119 'International Tables Vol C Tables 4.2.6.8 and 6.1.1.4'
N N 0.0061 0.0033 'International Tables Vol C Tables 4.2.6.8 and 6.1.1.4'
O O 0.0106 0.0060 'International Tables Vol C Tables 4.2.6.8 and 6.1.1.4'

loop_
_geom_angle_atom_site_label_1
_geom_angle_atom_site_label_2
_geom_angle_atom_site_label_3
_geom_angle
_geom_angle_site_symmetry_1
_geom_angle_site_symmetry_3
O1 Eu O1 180.0 . 3_666
O1 Eu C1 155.9(3) . 3_666
O1 Eu C1 24.1(2) 3_666 3_666
O1 Eu C1 24.1(2) . .
O1 Eu C1 155.9(3) 3_666 .
O2 Eu O1 48.3(2) 3_666 3_666
O2 Eu O1 131.7(2) . 3_666
O2 Eu O1 48.3(2) . .
O2 Eu O1 131.7(2) 3_666 .
O2 Eu O2 180.0(3) 3_666 .
O2 Eu C1 24.3(3) 3_666 3_666
O2 Eu C1 24.3(3) . .
O2 Eu C1 155.7(3) . 3_666
O2 Eu C1 155.7(3) 3_666 .
O3 Eu O1 103.6(2) . .
O3 Eu O1 76.4(2) . 3_666
O3 Eu O1 103.5(2) 3_666 3_666
O3 Eu O1 76.4(2) 3_666 .
O3 Eu O2 73.0(3) . .
O3 Eu O2 107.0(3) 3_666 .
O3 Eu O2 107.0(3) . 3_666
O3 Eu O2 73.0(3) 3_666 3_666
O3 Eu O3 180.0 . 3_666
O3 Eu O4B 73.1(6) 3_666 .
O3 Eu O4B 73.1(6) . 3_666
O3 Eu O4B 106.9(6) . .
O3 Eu O4B 106.9(6) 3_666 3_666
O3 Eu C1 91.2(3) . 3_666
O3 Eu C1 91.2(3) 3_666 .
O3 Eu C1 88.8(3) 3_666 3_666
O3 Eu C1 88.8(3) . .
O4A Eu O1 105.2(10) . .
O4A Eu O1 74.8(10) . 3_666
O4A Eu O1 105.2(10) 3_666 3_666
O4A Eu O1 74.8(10) 3_666 .
O4A Eu O2 72.9(10) 3_666 3_666
O4A Eu O2 72.9(10) . .
O4A Eu O2 107.1(10) 3_666 .
O4A Eu O2 107.1(10) . 3_666
O4A Eu O3 83.0(7) 3_666 .
O4A Eu O3 83.0(7) . 3_666
O4A Eu O3 97.0(7) . .
O4A Eu O3 97.0(7) 3_666 3_666
O4A Eu O4A 180.0 . 3_666
O4A Eu O4B 170.1(9) . 3_666
O4A Eu O4B 9.9(9) 3_666 3_666
O4A Eu C1 88.5(10) . .
O4A Eu C1 88.5(10) 3_666 3_666
O4A Eu C1 91.5(10) 3_666 .
O4A Eu C1 91.5(10) . 3_666
O4B Eu O1 77.1(9) 3_666 .
O4B Eu O1 102.9(9) . .
O4B Eu O2 77.1(9) . .
O4B Eu O2 102.9(9) 3_666 .
O4B Eu O4B 180.0 3_666 .
O4B Eu C1 89.5(9) 3_666 3_666
O4B Eu C1 90.5(9) 3_666 .
O4B Eu C1 90.5(9) . 3_666
O4B Eu C1 89.5(9) . .
C1 Eu C1 180.0 . 3_666
C1 O1 Eu 89.5(6) . .
C1 O2 Eu 96.2(6) . .
C23 O3 Eu 116.8(6) . .
C26 O3 Eu 131.3(7) . .
C26 O3 C23 110.5(8) . .
C27A O4A Eu 121(2) . .
C27A O4A C30A 115(3) . .
C30A O4A Eu 122.9(19) . .
C27B O4B Eu 121(2) . .
C27B O4B C30B 107(3) . .
C30B O4B Eu 127(2) . .
C2 N1 C3 109.5(9) . .
C2 N1 C14 127.7(9) . .
C3 N1 C14 122.3(9) . .
C2 N2 C4 109.4(9) . .
C2 N2 C5 125.1(9) . .
C4 N2 C5 125.3(9) . .
O1 C1 Eu 66.4(6) . .
O1 C1 O2 125.9(10) . .
O1 C1 C2 118.8(9) . .
O2 C1 Eu 59.5(6) . .
O2 C1 C2 115.3(9) . .
C2 C1 Eu 173.1(7) . .
N1 C2 N2 107.1(10) . .
N1 C2 C1 126.1(9) . .
N2 C2 C1 126.6(9) . .
C4 C3 N1 106.0(9) . .
C3 C4 N2 108.0(9) . .
C6 C5 N2 119.7(9) . .
C6 C5 C12 123.7(9) . .
C12 C5 N2 116.4(9) . .
C5 C6 C7 118.9(9) . .
C8 C6 C5 116.3(10) . .
C8 C6 C7 124.7(10) . .
C9 C8 C6 124.0(11) . .
C8 C9 C10 121.8(13) . .
C8 C9 C11 117.6(10) . .
C11 C9 C10 120.6(12) . .
C9 C11 C12 122.0(10) . .
C5 C12 C11 116.3(10) . .
C5 C12 C13 123.0(9) . .
C11 C12 C13 120.7(10) . .
C15 C14 N1 116.9(8) . .
C15 C14 C21 125.3(9) . .
C21 C14 N1 117.8(8) . .
C14 C15 C16 123.8(9) . .
C14 C15 C17 116.1(9) . .
C17 C15 C16 120.1(9) . .
C18 C17 C15 121.5(9) . .
C17 C18 C19 119.6(9) . .
C17 C18 C20 119.8(9) . .
C20 C18 C19 120.6(9) . .
C18 C20 C21 121.8(9) . .
C14 C21 C20 115.4(8) . .
C14 C21 C22 121.8(9) . .
C20 C21 C22 122.8(9) . .
O3 C23 C24 105.1(9) . .
C23 C24 C25 104.8(9) . .
C24 C25 C26 100.9(9) . .
O3 C26 C25 104.3(9) . .
O4A C27A C28A 103(3) . .
O4B C27B C28B 104(3) . .
C29A C28A C27A 106(3) . .
C29B C28B C27B 104(3) . .
C28A C29A C30A 104(2) . .
C30B C29B C28B 103(3) . .
O4A C30A C29A 101(2) . .
C29B C30B O4B 110(3) . .
C31B O6 C34B 112(2) . .
C34A O6 C31A 101.9(16) . .
O6 C31A C32 104.7(14) . .
O6 C31B C32 115(2) . .
C31A C32 C33 102.8(12) . .
C33 C32 C31B 95.6(16) . .
C32 C33 C34B 100.7(15) . .
C34A C33 C32 102.5(14) . .
C33 C34A O6 115.7(19) . .
O6 C34B C33 96(2) . .

loop_
_geom_bond_atom_site_label_1
_geom_bond_atom_site_label_2
_geom_bond_distance
_geom_bond_site_symmetry_2
Eu O1 2.786(8) 3_666
Eu O1 2.786(8) .
Eu O2 2.635(8) 3_666
Eu O2 2.635(8) .
Eu O3 2.559(8) 3_666
Eu O3 2.559(8) .
Eu O4A 2.55(3) .
Eu O4A 2.55(3) 3_666
Eu O4B 2.57(3) .
Eu O4B 2.57(3) 3_666
Eu C1 3.040(11) 3_666
Eu C1 3.040(11) .
O1 C1 1.239(13) .
O2 C1 1.258(13) .
O3 C23 1.475(13) .
O3 C26 1.450(14) .
O4A C27A 1.44(4) .
O4A C30A 1.49(4) .
O4B C27B 1.42(4) .
O4B C30B 1.46(3) .
N1 C2 1.322(13) .
N1 C3 1.398(14) .
N1 C14 1.464(12) .
N2 C2 1.348(13) .
N2 C4 1.357(14) .
N2 C5 1.446(12) .
C1 C2 1.506(15) .
C3 C4 1.341(15) .
C5 C6 1.401(13) .
C5 C12 1.404(13) .
C6 C7 1.491(15) .
C6 C8 1.385(13) .
C8 C9 1.382(17) .
C9 C10 1.507(16) .
C9 C11 1.408(18) .
C11 C12 1.413(14) .
C12 C13 1.489(16) .
C14 C15 1.359(14) .
C14 C21 1.397(13) .
C15 C16 1.506(14) .
C15 C17 1.412(14) .
C17 C18 1.368(14) .
C18 C19 1.526(14) .
C18 C20 1.372(13) .
C20 C21 1.404(14) .
C21 C22 1.505(13) .
C23 C24 1.507(16) .
C24 C25 1.537(18) .
C25 C26 1.544(16) .
C27A C28A 1.53(5) .
C27B C28B 1.54(4) .
C28A C29A 1.52(5) .
C28B C29B 1.48(5) .
C29A C30A 1.56(3) .
C29B C30B 1.43(4) .
O6 C31A 1.44(2) .
O6 C31B 1.18(4) .
O6 C34A 1.41(2) .
O6 C34B 1.56(4) .
C31A C32 1.52(2) .
C31B C32 1.59(4) .
C32 C33 1.541(19) .
C33 C34A 1.38(3) .
C33 C34B 1.62(4) .
